data_4088362
loop_
_publ_author_name
'Wurm, Thomas'
'Mulks, Florian'
'B\"ohling, Constantin R. N.'
'Riedel, Dominic'
'Zargaran, Poorya'
'Rudolph, Matthias'
'Rominger, Frank'
'Hashmi, A. Stephen K.'

_publ_section_title
;
 Synthesis of Different Classes of Six-Membered Gold(I) NHC Complexes by
 the Isonitrile Route
;
_journal_issue 8
_journal_name_full Organometallics
_journal_page_first 1070
_journal_paper_doi 10.1021/acs.organomet.6b00023
_journal_volume 35
_journal_year 2016
_chemical_formula_sum 'C23 H36 Au Br0.92 Cl0.08 N2 O'
_chemical_formula_weight 629.75
_chemical_name_common '9 in manuscript'
_space_group_IT_number 61
_space_group_name_Hall '-P 2ac 2ab'
_space_group_name_H-M_alt 'P b c a'
_symmetry_cell_setting orthorhombic
_symmetry_space_group_name_H-M 'P b c a'
_atom_sites_solution_hydrogens geom
_atom_sites_solution_primary direct
_atom_sites_solution_secondary difmap
_audit_creation_method SHELXL-97
_cell_angle_alpha 90.00
_cell_angle_beta 90.00
_cell_angle_gamma 90.00
_cell_formula_units_Z 8
_cell_length_a 14.7025(14)
_cell_length_b 17.8447(18)
_cell_length_c 18.6571(19)
_cell_measurement_reflns_used 4464
_cell_measurement_temperature 200(2)
_cell_measurement_theta_max 24.70
_cell_measurement_theta_min 2.18
_cell_volume 4894.9(8)
_computing_cell_refinement 'Bruker SAINT'
_computing_data_collection 'Bruker APEX'
_computing_data_reduction 'Bruker SAINT'
_computing_molecular_graphics 'Bruker SHELXTL'
_computing_publication_material 'Bruker SHELXTL'
_computing_structure_refinement 'SHELXL-97 (Sheldrick, 2008)'
_computing_structure_solution 'SHELXS-97 (Sheldrick, 2008)'
_diffrn_ambient_temperature 200(2)
_diffrn_measured_fraction_theta_full 0.993
_diffrn_measured_fraction_theta_max 0.993
_diffrn_measurement_device_type 'Bruker APEX'
_diffrn_measurement_method '\w scans'
_diffrn_radiation_monochromator graphite
_diffrn_radiation_source 'fine-focus sealed tube'
_diffrn_radiation_type MoK\a
_diffrn_radiation_wavelength 0.71073
_diffrn_reflns_av_R_equivalents 0.0570
_diffrn_reflns_av_sigmaI/netI 0.0442
_diffrn_reflns_limit_h_max 19
_diffrn_reflns_limit_h_min -19
_diffrn_reflns_limit_k_max 23
_diffrn_reflns_limit_k_min -22
_diffrn_reflns_limit_l_max 24
_diffrn_reflns_limit_l_min -24
_diffrn_reflns_number 31941
_diffrn_reflns_theta_full 28.33
_diffrn_reflns_theta_max 28.33
_diffrn_reflns_theta_min 2.10
_exptl_absorpt_coefficient_mu 7.533
_exptl_absorpt_correction_T_max 0.6207
_exptl_absorpt_correction_T_min 0.1966
_exptl_absorpt_correction_type multi-scan
_exptl_absorpt_process_details
;
Sheldrick, G. M. (2008). <i>SADABS</i>. University of G\"ottingen, Germany.
;
_exptl_crystal_colour colourless
_exptl_crystal_density_diffrn 1.709
_exptl_crystal_density_method 'not measured'
_exptl_crystal_description polyhedron
_exptl_crystal_F_000 2468
_exptl_crystal_size_max 0.32
_exptl_crystal_size_mid 0.14
_exptl_crystal_size_min 0.07
_refine_diff_density_max 1.573
_refine_diff_density_min -1.107
_refine_diff_density_rms 0.125
_refine_ls_extinction_method none
_refine_ls_goodness_of_fit_ref 1.066
_refine_ls_hydrogen_treatment constr
_refine_ls_matrix_type full
_refine_ls_number_parameters 278
_refine_ls_number_reflns 6061
_refine_ls_number_restraints 14
_refine_ls_restrained_S_all 1.066
_refine_ls_R_factor_all 0.0686
_refine_ls_R_factor_gt 0.0388
_refine_ls_shift/su_max 0.001
_refine_ls_shift/su_mean 0.000
_refine_ls_structure_factor_coef Fsqd
_refine_ls_weighting_details 'calc w=1/[\s^2^(Fo^2^)+(0.0348P)^2^+2.6126P] where P=(Fo^2^+2Fc^2^)/3'
_refine_ls_weighting_scheme calc
_refine_ls_wR_factor_gt 0.0770
_refine_ls_wR_factor_ref 0.0863
_reflns_number_gt 4154
_reflns_number_total 6061
_reflns_threshold_expression >2sigma(I)
_cod_data_source_file om6b00023_si_003.cif
_cod_data_source_block dr54
_cod_depositor_comments
;
The following automatic conversions were performed:

data item '_symmetry_cell_setting' value 'Orthorhombic' was changed
to 'orthorhombic' in accordance with the
/home/saulius/struct/COD-crude-data/automatic-downloads/DataCite-retrospective/ACS/depositions/lib/dictionaries/cif_core.dic
dictionary named 'cif_core.dic' version 2.4.2 last updated on
2011-04-26.

Automatic conversion script
Id: cif_fix_values 6909 2019-04-08 15:41:33Z antanas 
;
_cod_original_sg_symbol_H-M Pbca
_cod_database_code 4088362

loop_
_symmetry_equiv_pos_as_xyz
'x, y, z'
'-x+1/2, -y, z+1/2'
'-x, y+1/2, -z+1/2'
'x+1/2, -y+1/2, -z'
'-x, -y, -z'
'x-1/2, y, -z-1/2'
'x, -y-1/2, z-1/2'
'-x-1/2, y-1/2, z'

loop_
_atom_site_label
_atom_site_type_symbol
_atom_site_fract_x
_atom_site_fract_y
_atom_site_fract_z
_atom_site_U_iso_or_equiv
_atom_site_adp_type
_atom_site_occupancy
_atom_site_symmetry_multiplicity
_atom_site_calc_flag
_atom_site_refinement_flags
_atom_site_disorder_assembly
_atom_site_disorder_group
Au1 Au 0.190150(13) 0.169117(12) 0.293088(10) 0.03559(8) Uani 1 1 d . . .
Br1 Br 0.21624(6) 0.15830(8) 0.16687(5) 0.0523(4) Uani 0.918(5) 1 d P A 1
Cl1 Cl 0.2231(16) 0.1322(13) 0.1822(13) 0.033(6) Uiso 0.082(5) 1 d P A 2
C1 C 0.1708(3) 0.1782(3) 0.3998(3) 0.0348(12) Uani 1 1 d . A .
N6 N 0.2416(3) 0.2100(3) 0.4354(2) 0.0375(10) Uani 1 1 d . . .
N2 N 0.0993(3) 0.1543(2) 0.4367(2) 0.0412(11) Uani 1 1 d D . .
C5 C 0.2453(4) 0.2188(4) 0.5135(3) 0.0529(15) Uani 1 1 d D A .
H5A H 0.2220 0.2689 0.5269 0.063 Uiso 1 1 calc R B 1
H5B H 0.3092 0.2151 0.5299 0.063 Uiso 1 1 calc R B 1
C3 C 0.0967(6) 0.1595(10) 0.5153(4) 0.075(3) Uani 0.834(7) 1 d PD A 1
H3A H 0.0623 0.1163 0.5345 0.090 Uiso 0.834(7) 1 calc PR A 1
H3B H 0.0638 0.2057 0.5291 0.090 Uiso 0.834(7) 1 calc PR A 1
C4 C 0.1905(7) 0.1607(7) 0.5490(4) 0.059(3) Uani 0.834(7) 1 d PD A 1
H4 H 0.1849 0.1726 0.6012 0.071 Uiso 0.834(7) 1 calc PR A 1
O7 O 0.2254(5) 0.0908(3) 0.5411(3) 0.086(2) Uani 0.834(7) 1 d PD A 1
C8 C 0.2429(7) 0.0509(6) 0.6050(5) 0.085(3) Uani 0.834(7) 1 d PD A 1
H8A H 0.1859 0.0506 0.6331 0.101 Uiso 0.834(7) 1 calc PR A 1
H8B H 0.2555 -0.0017 0.5914 0.101 Uiso 0.834(7) 1 calc PR A 1
C9 C 0.3128(7) 0.0736(11) 0.6514(6) 0.137(7) Uani 0.834(7) 1 d PD A 1
H9 H 0.2876 0.1000 0.6909 0.165 Uiso 0.834(7) 1 calc PR A 1
C10 C 0.3858(8) 0.0708(12) 0.6569(7) 0.188(9) Uani 0.834(7) 1 d PD A 1
H10A H 0.4211 0.0460 0.6215 0.225 Uiso 0.834(7) 1 calc PR A 1
H10B H 0.4146 0.0931 0.6971 0.225 Uiso 0.834(7) 1 calc PR A 1
C11 C 0.0127(3) 0.1296(3) 0.3995(3) 0.0447(14) Uani 1 1 d . A .
C12 C 0.0295(4) 0.0573(3) 0.3597(3) 0.0566(16) Uani 1 1 d . . .
H12A H 0.0780 0.0649 0.3244 0.085 Uiso 1 1 calc R A .
H12B H -0.0263 0.0419 0.3351 0.085 Uiso 1 1 calc R . .
H12C H 0.0478 0.0183 0.3937 0.085 Uiso 1 1 calc R . .
C13 C -0.0203(4) 0.1928(3) 0.3504(3) 0.0566(16) Uani 1 1 d . . .
H13A H -0.0301 0.2382 0.3788 0.085 Uiso 1 1 calc R A .
H13B H -0.0774 0.1779 0.3275 0.085 Uiso 1 1 calc R . .
H13C H 0.0257 0.2026 0.3136 0.085 Uiso 1 1 calc R . .
C14 C -0.0631(4) 0.1155(4) 0.4545(3) 0.0649(19) Uani 1 1 d . . .
H14A H -0.0755 0.1618 0.4809 0.097 Uiso 1 1 calc R A .
H14B H -0.0438 0.0763 0.4881 0.097 Uiso 1 1 calc R . .
H14C H -0.1184 0.0993 0.4296 0.097 Uiso 1 1 calc R . .
C21 C 0.3124(3) 0.2483(3) 0.3961(3) 0.0364(12) Uani 1 1 d . A .
C22 C 0.3947(4) 0.2129(3) 0.3839(3) 0.0419(13) Uani 1 1 d . . .
C23 C 0.4639(4) 0.2519(3) 0.3498(3) 0.0432(13) Uani 1 1 d . A .
H23 H 0.5203 0.2279 0.3406 0.052 Uiso 1 1 calc R . .
C24 C 0.4509(4) 0.3258(3) 0.3293(3) 0.0484(14) Uani 1 1 d . . .
H24 H 0.4988 0.3526 0.3067 0.058 Uiso 1 1 calc R A .
C25 C 0.3675(4) 0.3609(3) 0.3417(3) 0.0477(14) Uani 1 1 d . A .
H25 H 0.3588 0.4113 0.3268 0.057 Uiso 1 1 calc R . .
C26 C 0.2966(4) 0.3229(3) 0.3759(3) 0.0441(13) Uani 1 1 d . . .
C27 C 0.4112(4) 0.1315(3) 0.4052(3) 0.0484(14) Uani 1 1 d . A .
H27 H 0.3545 0.1124 0.4284 0.058 Uiso 1 1 calc R . .
C29 C 0.2076(4) 0.3632(4) 0.3889(4) 0.0540(16) Uani 1 1 d . A .
H29 H 0.1669 0.3280 0.4156 0.065 Uiso 1 1 calc R . .
C271 C 0.4893(4) 0.1236(4) 0.4596(4) 0.0678(19) Uani 1 1 d . . .
H27A H 0.4974 0.0707 0.4719 0.102 Uiso 1 1 calc R A .
H27B H 0.4746 0.1521 0.5030 0.102 Uiso 1 1 calc R . .
H27C H 0.5456 0.1431 0.4385 0.102 Uiso 1 1 calc R . .
C272 C 0.4293(5) 0.0831(3) 0.3386(4) 0.0655(18) Uani 1 1 d . . .
H27D H 0.4391 0.0310 0.3532 0.098 Uiso 1 1 calc R A .
H27E H 0.4836 0.1017 0.3138 0.098 Uiso 1 1 calc R . .
H27F H 0.3769 0.0858 0.3063 0.098 Uiso 1 1 calc R . .
C291 C 0.2181(5) 0.4321(4) 0.4340(4) 0.070(2) Uani 1 1 d . . .
H29A H 0.1584 0.4553 0.4414 0.104 Uiso 1 1 calc R A .
H29B H 0.2584 0.4677 0.4097 0.104 Uiso 1 1 calc R . .
H29C H 0.2443 0.4184 0.4805 0.104 Uiso 1 1 calc R . .
C292 C 0.1614(5) 0.3808(4) 0.3179(4) 0.079(2) Uani 1 1 d . . .
H29D H 0.1030 0.4056 0.3269 0.118 Uiso 1 1 calc R A .
H29E H 0.1509 0.3342 0.2914 0.118 Uiso 1 1 calc R . .
H29F H 0.2004 0.4140 0.2895 0.118 Uiso 1 1 calc R . .
C3B C 0.097(2) 0.164(4) 0.5155(10) 0.062(6) Uiso 0.166(7) 1 d PD A 2
H3B1 H 0.0575 0.1244 0.5369 0.075 Uiso 0.166(7) 1 calc PR A 2
H3B2 H 0.0702 0.2131 0.5275 0.075 Uiso 0.166(7) 1 calc PR A 2
C4B C 0.192(3) 0.158(3) 0.5462(18) 0.062(6) Uiso 0.166(7) 1 d PD A 2
H4B H 0.2188 0.1097 0.5287 0.075 Uiso 0.166(7) 1 calc PR A 2
O7B O 0.1862(15) 0.1529(14) 0.6180(11) 0.062(6) Uiso 0.166(7) 1 d PD A 2
C8B C 0.268(2) 0.155(2) 0.6586(17) 0.062(6) Uiso 0.166(7) 1 d PD A 2
H8B1 H 0.2884 0.2081 0.6571 0.075 Uiso 0.166(7) 1 calc PR A 2
H8B2 H 0.2496 0.1455 0.7089 0.075 Uiso 0.166(7) 1 calc PR A 2
C9B C 0.345(2) 0.112(2) 0.646(3) 0.062(6) Uiso 0.166(7) 1 d PD A 2
H9B H 0.3980 0.1274 0.6716 0.075 Uiso 0.166(7) 1 calc PR A 2
C10B C 0.355(3) 0.063(2) 0.613(2) 0.062(6) Uiso 0.166(7) 1 d PD A 2
H10C H 0.3051 0.0435 0.5856 0.075 Uiso 0.166(7) 1 calc PR A 2
H10D H 0.4125 0.0391 0.6101 0.075 Uiso 0.166(7) 1 calc PR A 2

loop_
_atom_site_aniso_label
_atom_site_aniso_U_11
_atom_site_aniso_U_22
_atom_site_aniso_U_33
_atom_site_aniso_U_23
_atom_site_aniso_U_13
_atom_site_aniso_U_12
Au1 0.02748(11) 0.04588(13) 0.03340(11) -0.00256(9) 0.00252(8) -0.00194(9)
Br1 0.0412(4) 0.0833(9) 0.0325(4) -0.0007(4) 0.0028(3) 0.0001(4)
C1 0.030(3) 0.041(3) 0.034(2) -0.002(2) 0.006(2) 0.005(2)
N6 0.035(2) 0.047(3) 0.031(2) -0.002(2) 0.0050(19) -0.001(2)
N2 0.037(2) 0.049(3) 0.037(2) 0.000(2) 0.0046(19) -0.002(2)
C5 0.058(4) 0.067(4) 0.034(3) -0.006(3) 0.001(3) -0.004(3)
C3 0.059(5) 0.126(9) 0.040(4) -0.013(5) 0.021(4) -0.031(5)
C4 0.067(5) 0.084(6) 0.026(3) -0.002(4) 0.004(3) -0.019(5)
O7 0.157(7) 0.055(4) 0.048(3) 0.002(3) -0.018(4) 0.016(4)
C8 0.086(7) 0.098(7) 0.070(6) 0.030(5) -0.018(5) -0.024(6)
C9 0.060(7) 0.28(2) 0.073(7) -0.038(10) -0.019(6) -0.003(10)
C10 0.060(8) 0.42(3) 0.083(9) -0.049(13) -0.014(7) 0.045(13)
C11 0.024(3) 0.053(4) 0.057(3) 0.001(3) 0.003(2) -0.005(3)
C12 0.050(4) 0.054(4) 0.065(4) -0.001(3) 0.003(3) -0.017(3)
C13 0.038(3) 0.063(4) 0.068(4) 0.014(3) 0.002(3) 0.002(3)
C14 0.036(3) 0.089(5) 0.070(4) 0.010(4) 0.015(3) -0.008(3)
C21 0.027(3) 0.049(3) 0.033(3) -0.003(2) 0.000(2) -0.006(3)
C22 0.035(3) 0.054(4) 0.037(3) -0.004(3) -0.002(2) -0.004(3)
C23 0.030(3) 0.057(4) 0.042(3) -0.004(3) 0.003(2) 0.000(3)
C24 0.045(3) 0.056(4) 0.045(3) 0.002(3) 0.003(3) -0.010(3)
C25 0.046(4) 0.042(3) 0.054(3) 0.004(3) -0.010(3) -0.004(3)
C26 0.038(3) 0.050(4) 0.045(3) -0.001(3) -0.007(2) -0.002(3)
C27 0.039(3) 0.049(4) 0.057(4) -0.002(3) 0.008(3) 0.000(3)
C29 0.038(3) 0.046(4) 0.078(5) -0.001(3) 0.003(3) 0.004(3)
C271 0.066(5) 0.063(4) 0.074(5) 0.013(4) 0.000(4) 0.013(4)
C272 0.067(4) 0.040(4) 0.090(5) -0.012(3) 0.006(4) 0.000(3)
C291 0.057(4) 0.074(5) 0.077(5) -0.014(4) -0.012(4) 0.017(4)
C292 0.078(5) 0.064(5) 0.094(5) -0.015(4) -0.043(4) 0.020(4)

loop_
_atom_type_symbol
_atom_type_description
_atom_type_scat_dispersion_real
_atom_type_scat_dispersion_imag
_atom_type_scat_source
C C 0.0033 0.0016 'International Tables Vol C Tables 4.2.6.8 and 6.1.1.4'
H H 0.0000 0.0000 'International Tables Vol C Tables 4.2.6.8 and 6.1.1.4'
N N 0.0061 0.0033 'International Tables Vol C Tables 4.2.6.8 and 6.1.1.4'
O O 0.0106 0.0060 'International Tables Vol C Tables 4.2.6.8 and 6.1.1.4'
Br Br -0.2901 2.4595 'International Tables Vol C Tables 4.2.6.8 and 6.1.1.4'
Au Au -2.0133 8.8022 'International Tables Vol C Tables 4.2.6.8 and 6.1.1.4'
Cl Cl 0.1484 0.1585 'International Tables Vol C Tables 4.2.6.8 and 6.1.1.4'

loop_
_geom_angle_atom_site_label_1
_geom_angle_atom_site_label_2
_geom_angle_atom_site_label_3
_geom_angle
C1 Au1 Cl1 166.4(6)
C1 Au1 Br1 178.86(14)
Cl1 Au1 Br1 13.2(6)
N2 C1 N6 119.2(4)
N2 C1 Au1 126.7(4)
N6 C1 Au1 114.1(3)
C1 N6 C21 120.1(4)
C1 N6 C5 123.9(4)
C21 N6 C5 115.3(4)
C1 N2 C3 121.2(5)
C1 N2 C3B 120.1(14)
C3 N2 C3B 3(3)
C1 N2 C11 121.4(4)
C3 N2 C11 116.9(5)
C3B N2 C11 117.7(12)
N6 C5 C4B 108.3(16)
N6 C5 C4 110.6(6)
C4B C5 C4 3(3)
N6 C5 H5A 109.5
C4B C5 H5A 112.3
C4 C5 H5A 109.5
N6 C5 H5B 109.5
C4B C5 H5B 109.0
C4 C5 H5B 109.5
H5A C5 H5B 108.1
N2 C3 C4 113.0(6)
N2 C3 H3A 109.0
C4 C3 H3A 109.0
N2 C3 H3B 109.0
C4 C3 H3B 109.0
H3A C3 H3B 107.8
O7 C4 C5 113.1(9)
O7 C4 C3 106.7(9)
C5 C4 C3 108.8(7)
O7 C4 H4 109.4
C5 C4 H4 109.4
C3 C4 H4 109.4
C4 O7 C8 116.1(7)
C9 C8 O7 120.6(10)
C9 C8 H8A 107.2
O7 C8 H8A 107.2
C9 C8 H8B 107.2
O7 C8 H8B 107.2
H8A C8 H8B 106.8
C10 C9 C8 140.7(17)
C10 C9 H9 109.7
C8 C9 H9 109.7
C9 C10 H10A 120.0
C9 C10 H10B 120.0
H10A C10 H10B 120.0
C12 C11 N2 109.7(4)
C12 C11 C13 112.8(5)
N2 C11 C13 109.0(5)
C12 C11 C14 108.0(5)
N2 C11 C14 110.6(5)
C13 C11 C14 106.9(5)
C11 C12 H12A 109.5
C11 C12 H12B 109.5
H12A C12 H12B 109.5
C11 C12 H12C 109.5
H12A C12 H12C 109.5
H12B C12 H12C 109.5
C11 C13 H13A 109.5
C11 C13 H13B 109.5
H13A C13 H13B 109.5
C11 C13 H13C 109.5
H13A C13 H13C 109.5
H13B C13 H13C 109.5
C11 C14 H14A 109.5
C11 C14 H14B 109.5
H14A C14 H14B 109.5
C11 C14 H14C 109.5
H14A C14 H14C 109.5
H14B C14 H14C 109.5
C22 C21 C26 122.3(5)
C22 C21 N6 119.8(5)
C26 C21 N6 117.7(5)
C21 C22 C23 119.2(5)
C21 C22 C27 122.1(5)
C23 C22 C27 118.7(5)
C22 C23 C24 120.2(5)
C22 C23 H23 119.9
C24 C23 H23 119.9
C23 C24 C25 120.1(5)
C23 C24 H24 119.9
C25 C24 H24 119.9
C24 C25 C26 120.8(5)
C24 C25 H25 119.6
C26 C25 H25 119.6
C25 C26 C21 117.3(5)
C25 C26 C29 119.1(5)
C21 C26 C29 123.5(5)
C22 C27 C272 110.6(5)
C22 C27 C271 112.1(5)
C272 C27 C271 110.7(5)
C22 C27 H27 107.7
C272 C27 H27 107.7
C271 C27 H27 107.7
C291 C29 C26 113.0(5)
C291 C29 C292 111.5(6)
C26 C29 C292 110.2(6)
C291 C29 H29 107.3
C26 C29 H29 107.3
C292 C29 H29 107.3
C27 C271 H27A 109.5
C27 C271 H27B 109.5
H27A C271 H27B 109.5
C27 C271 H27C 109.5
H27A C271 H27C 109.5
H27B C271 H27C 109.5
C27 C272 H27D 109.5
C27 C272 H27E 109.5
H27D C272 H27E 109.5
C27 C272 H27F 109.5
H27D C272 H27F 109.5
H27E C272 H27F 109.5
C29 C291 H29A 109.5
C29 C291 H29B 109.5
H29A C291 H29B 109.5
C29 C291 H29C 109.5
H29A C291 H29C 109.5
H29B C291 H29C 109.5
C29 C292 H29D 109.5
C29 C292 H29E 109.5
H29D C292 H29E 109.5
C29 C292 H29F 109.5
H29D C292 H29F 109.5
H29E C292 H29F 109.5
N2 C3B C4B 110(2)
N2 C3B H3B1 109.7
C4B C3B H3B1 109.7
N2 C3B H3B2 109.7
C4B C3B H3B2 109.7
H3B1 C3B H3B2 108.2
O7B C4B C5 120(3)
O7B C4B C3B 109(3)
C5 C4B C3B 107(2)
O7B C4B H4B 107.1
C5 C4B H4B 107.1
C3B C4B H4B 107.1
C4B O7B C8B 118(2)
C9B C8B O7B 126(3)
C9B C8B H8B1 105.9
O7B C8B H8B1 105.9
C9B C8B H8B2 105.9
O7B C8B H8B2 105.9
H8B1 C8B H8B2 106.2
C10B C9B C8B 130(4)
C10B C9B H9B 114.9
C8B C9B H9B 114.9
C9B C10B H10C 120.0
C9B C10B H10D 120.0
H10C C10B H10D 120.0

loop_
_geom_bond_atom_site_label_1
_geom_bond_atom_site_label_2
_geom_bond_distance
Au1 C1 2.018(5)
Au1 Cl1 2.23(2)
Au1 Br1 2.3937(8)
C1 N2 1.326(6)
C1 N6 1.359(6)
N6 C21 1.445(6)
N6 C5 1.467(6)
N2 C3 1.469(8)
N2 C3B 1.479(19)
N2 C11 1.517(7)
C5 C4B 1.468(19)
C5 C4 1.470(9)
C5 H5A 0.9900
C5 H5B 0.9900
C3 C4 1.515(9)
C3 H3A 0.9900
C3 H3B 0.9900
C4 O7 1.357(15)
C4 H4 1.0000
O7 C8 1.413(9)
C8 C9 1.402(13)
C8 H8A 0.9900
C8 H8B 0.9900
C9 C10 1.079(12)
C9 H9 0.9500
C10 H10A 0.9500
C10 H10B 0.9500
C11 C12 1.508(8)
C11 C13 1.532(8)
C11 C14 1.536(7)
C12 H12A 0.9800
C12 H12B 0.9800
C12 H12C 0.9800
C13 H13A 0.9800
C13 H13B 0.9800
C13 H13C 0.9800
C14 H14A 0.9800
C14 H14B 0.9800
C14 H14C 0.9800
C21 C22 1.383(7)
C21 C26 1.402(7)
C22 C23 1.387(7)
C22 C27 1.526(8)
C23 C24 1.387(8)
C23 H23 0.9500
C24 C25 1.396(8)
C24 H24 0.9500
C25 C26 1.399(8)
C25 H25 0.9500
C26 C29 1.513(8)
C27 C272 1.536(8)
C27 C271 1.539(8)
C27 H27 1.0000
C29 C291 1.498(9)
C29 C292 1.521(9)
C29 H29 1.0000
C271 H27A 0.9800
C271 H27B 0.9800
C271 H27C 0.9800
C272 H27D 0.9800
C272 H27E 0.9800
C272 H27F 0.9800
C291 H29A 0.9800
C291 H29B 0.9800
C291 H29C 0.9800
C292 H29D 0.9800
C292 H29E 0.9800
C292 H29F 0.9800
C3B C4B 1.523(19)
C3B H3B1 0.9900
C3B H3B2 0.9900
C4B O7B 1.35(3)
C4B H4B 1.0000
O7B C8B 1.418(19)
C8B C9B 1.40(2)
C8B H8B1 0.9900
C8B H8B2 0.9900
C9B C10B 1.09(2)
C9B H9B 0.9500
C10B H10C 0.9500
C10B H10D 0.9500

loop_
_geom_torsion_atom_site_label_1
_geom_torsion_atom_site_label_2
_geom_torsion_atom_site_label_3
_geom_torsion_atom_site_label_4
_geom_torsion
Cl1 Au1 C1 N2 -84(3)
Br1 Au1 C1 N2 -151(7)
Cl1 Au1 C1 N6 94(3)
Br1 Au1 C1 N6 27(8)
N2 C1 N6 C21 -168.9(5)
Au1 C1 N6 C21 13.3(6)
N2 C1 N6 C5 1.2(8)
Au1 C1 N6 C5 -176.6(4)
N6 C1 N2 C3 -2.0(11)
Au1 C1 N2 C3 175.5(9)
N6 C1 N2 C3B 1(3)
Au1 C1 N2 C3B 179(3)
N6 C1 N2 C11 170.4(5)
Au1 C1 N2 C11 -12.1(7)
C1 N6 C5 C4B 29(3)
C21 N6 C5 C4B -160(2)
C1 N6 C5 C4 27.2(9)
C21 N6 C5 C4 -162.3(7)
C1 N2 C3 C4 -25.2(15)
C3B N2 C3 C4 -92(29)
C11 N2 C3 C4 162.1(8)
N6 C5 C4 O7 67.5(8)
C4B C5 C4 O7 28(29)
N6 C5 C4 C3 -50.8(11)
C4B C5 C4 C3 -91(29)
N2 C3 C4 O7 -70.9(12)
N2 C3 C4 C5 51.4(14)
C5 C4 O7 C8 124.1(7)
C3 C4 O7 C8 -116.5(8)
C4 O7 C8 C9 -68.8(13)
O7 C8 C9 C10 -78(4)
C1 N2 C11 C12 69.1(6)
C3 N2 C11 C12 -118.2(9)
C3B N2 C11 C12 -121(3)
C1 N2 C11 C13 -54.8(6)
C3 N2 C11 C13 117.9(9)
C3B N2 C11 C13 115(3)
C1 N2 C11 C14 -172.0(5)
C3 N2 C11 C14 0.7(10)
C3B N2 C11 C14 -2(3)
C1 N6 C21 C22 -101.5(6)
C5 N6 C21 C22 87.6(6)
C1 N6 C21 C26 82.9(6)
C5 N6 C21 C26 -88.0(6)
C26 C21 C22 C23 -0.8(8)
N6 C21 C22 C23 -176.2(4)
C26 C21 C22 C27 -179.3(5)
N6 C21 C22 C27 5.3(7)
C21 C22 C23 C24 0.9(8)
C27 C22 C23 C24 179.5(5)
C22 C23 C24 C25 -1.1(8)
C23 C24 C25 C26 1.0(9)
C24 C25 C26 C21 -0.8(8)
C24 C25 C26 C29 179.5(5)
C22 C21 C26 C25 0.7(8)
N6 C21 C26 C25 176.2(5)
C22 C21 C26 C29 -179.7(5)
N6 C21 C26 C29 -4.2(8)
C21 C22 C27 C272 116.5(6)
C23 C22 C27 C272 -62.0(7)
C21 C22 C27 C271 -119.4(6)
C23 C22 C27 C271 62.1(7)
C25 C26 C29 C291 -59.4(8)
C21 C26 C29 C291 121.0(6)
C25 C26 C29 C292 66.0(7)
C21 C26 C29 C292 -113.6(7)
C1 N2 C3B C4B -32(5)
C3 N2 C3B C4B 82(29)
C11 N2 C3B C4B 158(3)
N6 C5 C4B O7B 179(3)
C4 C5 C4B O7B -40(26)
N6 C5 C4B C3B -57(4)
C4 C5 C4B C3B 84(30)
N2 C3B C4B O7B -169(4)
N2 C3B C4B C5 61(5)
C5 C4B O7B C8B -51(6)
C3B C4B O7B C8B -173(3)
C4B O7B C8B C9B -50(6)
O7B C8B C9B C10B -13(9)
